data_4303480
loop_
_publ_author_name
'Fuyu Zhuge'
'Biao Wu'
'Jianjun Liang'
'Jin Yang'
'Yanyan Liu'
'Chuandong Jia'
'Christoph Janiak'
'Ning Tang'
'Xiao-Juan Yang'

_publ_section_title
;
Full- or Half-Encapsulation of Sulfate Anion by a Tris(3-pyridylurea)
Receptor: Effect of the Secondary Coordination Sphere
;
_journal_name_full 'Inorganic Chemistry'
_journal_page_first 10249
_journal_page_last 10256
_journal_paper_doi 10.1021/ic9012685
_journal_volume 48
_journal_year 2009
_chemical_formula_sum 'C54 H72 Fe N22 O13 S'
_chemical_formula_weight 1325.25
_chemical_name_systematic
; 
 ? 
;
_space_group_IT_number 147
_symmetry_cell_setting trigonal
_symmetry_space_group_name_Hall '-P 3'
_symmetry_space_group_name_H-M 'P -3'
_atom_sites_solution_hydrogens geom
_atom_sites_solution_primary direct
_atom_sites_solution_secondary difmap
_audit_creation_method SHELXL-97
_cell_angle_alpha 90.00
_cell_angle_beta 90.00
_cell_angle_gamma 120.00
_cell_formula_units_Z 2
_cell_length_a 14.1477(4)
_cell_length_b 14.1477(4)
_cell_length_c 18.8263(7)
_cell_measurement_temperature 293(2)
_cell_volume 3263.38(18)
_computing_cell_refinement 'Bruker SMART'
_computing_data_collection 'Bruker SMART APEX II'
_computing_data_reduction 'Bruker SAINT'
_computing_structure_refinement 'SHELXL-97 (Sheldrick, 1997)'
_computing_structure_solution 'SHELXS-97 (Sheldrick, 1990)'
_diffrn_ambient_temperature 293(2)
_diffrn_measured_fraction_theta_full 0.997
_diffrn_measured_fraction_theta_max 0.997
_diffrn_measurement_device_type 'Bruker APEX II area detector'
_diffrn_measurement_method '\w scans'
_diffrn_radiation_monochromator graphite
_diffrn_radiation_source 'fine-focus sealed tube'
_diffrn_radiation_type MoK\a
_diffrn_radiation_wavelength 0.71073
_diffrn_reflns_av_R_equivalents 0.0658
_diffrn_reflns_av_sigmaI/netI 0.0543
_diffrn_reflns_limit_h_max 16
_diffrn_reflns_limit_h_min -12
_diffrn_reflns_limit_k_max 16
_diffrn_reflns_limit_k_min -16
_diffrn_reflns_limit_l_max 18
_diffrn_reflns_limit_l_min -21
_diffrn_reflns_number 16287
_diffrn_reflns_theta_full 24.23
_diffrn_reflns_theta_max 24.23
_diffrn_reflns_theta_min 1.66
_exptl_absorpt_coefficient_mu 0.340
_exptl_absorpt_correction_T_max 0.9352
_exptl_absorpt_correction_T_min 0.8962
_exptl_absorpt_correction_type multi-scan
_exptl_absorpt_process_details SADABS
_exptl_crystal_colour red
_exptl_crystal_density_diffrn 1.349
_exptl_crystal_density_method 'not measured'
_exptl_crystal_description block
_exptl_crystal_F_000 1392
_exptl_crystal_size_max 0.33
_exptl_crystal_size_mid 0.27
_exptl_crystal_size_min 0.20
_refine_diff_density_max 0.634
_refine_diff_density_min -0.356
_refine_diff_density_rms 0.072
_refine_ls_extinction_method none
_refine_ls_goodness_of_fit_ref 0.996
_refine_ls_hydrogen_treatment constr
_refine_ls_matrix_type full
_refine_ls_number_parameters 274
_refine_ls_number_reflns 3531
_refine_ls_number_restraints 0
_refine_ls_restrained_S_all 0.996
_refine_ls_R_factor_all 0.1202
_refine_ls_R_factor_gt 0.0685
_refine_ls_shift/su_max 0.000
_refine_ls_shift/su_mean 0.000
_refine_ls_structure_factor_coef Fsqd
_refine_ls_weighting_details 'calc w=1/[\s^2^(Fo^2^)+(0.1529P)^2^+0.0000P] where P=(Fo^2^+2Fc^2^)/3'
_refine_ls_weighting_scheme calc
_refine_ls_wR_factor_gt 0.1935
_refine_ls_wR_factor_ref 0.2350
_reflns_number_gt 2078
_reflns_number_total 3531
_reflns_threshold_expression >2sigma(I)
_cod_duplicate_entry 4303479
_cod_data_source_file ic9012685_si_002_3.cif
_cod_data_source_block compound2'
_cod_depositor_comments
;
The following automatic conversions were performed:
'_exptl_absorpt_correction_type' value 'Multi-scan' changed to
'multi-scan' according to
'/home/saulius/struct/CIF-dictionaries/cif_core.dic' dictionary named
'cif_core.dic' version 2.4.1 from 2010-06-29.

Automatic conversion script
Id: cif_fix_enum 1527 2010-12-29 10:47:43Z saulius 
;
_cod_database_code 4303480

loop_
_symmetry_equiv_pos_as_xyz
'x, y, z'
'-y, x-y, z'
'-x+y, -x, z'
'-x, -y, -z'
'y, -x+y, -z'
'x-y, x, -z'

loop_
_atom_site_label
_atom_site_type_symbol
_atom_site_fract_x
_atom_site_fract_y
_atom_site_fract_z
_atom_site_U_iso_or_equiv
_atom_site_adp_type
_atom_site_occupancy
_atom_site_symmetry_multiplicity
_atom_site_calc_flag
_atom_site_refinement_flags
_atom_site_disorder_assembly
_atom_site_disorder_group
Fe Fe 0.0000 0.0000 0.23784(6) 0.0560(4) Uani 1 3 d S . .
N1 N 0.0141(3) 0.1231(3) 0.2949(2) 0.0539(10) Uani 1 1 d . . .
N3 N 0.1152(3) 0.1225(3) 0.1820(2) 0.0621(11) Uani 1 1 d . . .
C1 C -0.0311(4) 0.1161(4) 0.3596(3) 0.0551(12) Uani 1 1 d . . .
H1A H -0.0860 0.0480 0.3748 0.066 Uiso 1 1 calc R . .
N2 N -0.0378(3) 0.1872(3) 0.4730(2) 0.0711(12) Uani 1 1 d . . .
H2A H -0.0800 0.1219 0.4880 0.085 Uiso 1 1 calc R . .
H2B H -0.0190 0.2418 0.5009 0.085 Uiso 1 1 calc R . .
C2 C -0.0006(4) 0.2043(4) 0.4044(3) 0.0568(12) Uani 1 1 d . . .
C5 C 0.0895(4) 0.2236(4) 0.2715(3) 0.0562(12) Uani 1 1 d . . .
C4 C 0.1172(4) 0.3169(4) 0.3117(3) 0.0635(13) Uani 1 1 d . . .
H4A H 0.1656 0.3855 0.2934 0.076 Uiso 1 1 calc R . .
C3 C 0.0739(4) 0.3077(4) 0.3775(3) 0.0642(13) Uani 1 1 d . . .
H3A H 0.0936 0.3698 0.4046 0.077 Uiso 1 1 calc R . .
C6 C 0.1424(4) 0.2225(4) 0.2054(2) 0.0584(12) Uani 1 1 d . . .
C7 C 0.2176(4) 0.3148(4) 0.1692(3) 0.0718(14) Uani 1 1 d . . .
H7A H 0.2344 0.3833 0.1859 0.086 Uiso 1 1 calc R . .
C10 C 0.1648(5) 0.1134(5) 0.1238(3) 0.0803(16) Uani 1 1 d . . .
H10A H 0.1469 0.0442 0.1078 0.096 Uiso 1 1 calc R . .
C8 C 0.2668(5) 0.3070(5) 0.1101(3) 0.0831(17) Uani 1 1 d . . .
H8A H 0.3163 0.3696 0.0858 0.100 Uiso 1 1 calc R . .
C9 C 0.2433(5) 0.2055(6) 0.0859(3) 0.093(2) Uani 1 1 d . . .
N4 N 0.2895(6) 0.1875(6) 0.0258(3) 0.155(3) Uani 1 1 d . . .
H4B H 0.3363 0.2418 0.0010 0.186 Uiso 1 1 calc R . .
H4C H 0.2713 0.1219 0.0136 0.186 Uiso 1 1 calc R . .
S S 0.3333 0.6667 0.28583(12) 0.0649(6) Uani 1 3 d S . .
O2 O 0.3333 0.6667 0.3638(4) 0.108(2) Uani 1 3 d S . .
O3 O 0.4179(4) 0.6469(4) 0.2618(3) 0.1104(15) Uani 1 1 d . . .
N8 N 0.3333 0.6667 0.5403(3) 0.0517(16) Uani 1 3 d S . .
O1 O -0.0136(3) 0.6308(3) 0.4405(2) 0.0753(10) Uani 1 1 d . . .
N7 N 0.1469(3) 0.6351(4) 0.4503(2) 0.0704(12) Uani 1 1 d . . .
H7B H 0.1969 0.6275 0.4297 0.085 Uiso 1 1 calc R . .
C16 C 0.0606(4) 0.6205(4) 0.4128(3) 0.0618(13) Uani 1 1 d . . .
C18 C 0.2215(4) 0.6210(4) 0.5648(3) 0.0624(13) Uani 1 1 d . . .
H18A H 0.2223 0.6368 0.6150 0.075 Uiso 1 1 calc R . .
H18B H 0.1842 0.5423 0.5594 0.075 Uiso 1 1 calc R . .
N6 N 0.0575(3) 0.5905(3) 0.3443(2) 0.0683(11) Uani 1 1 d . . .
H6A H 0.1121 0.5855 0.3291 0.082 Uiso 1 1 calc R . .
C17 C 0.1583(4) 0.6639(5) 0.5260(3) 0.0705(14) Uani 1 1 d . . .
H17A H 0.0864 0.6341 0.5471 0.085 Uiso 1 1 calc R . .
H17B H 0.1953 0.7427 0.5308 0.085 Uiso 1 1 calc R . .
N5 N -0.1095(6) 0.4739(5) 0.1871(4) 0.128(2) Uani 1 1 d . . .
C12 C -0.0258(4) 0.5671(4) 0.2962(3) 0.0708(14) Uani 1 1 d . . .
C13 C -0.1000(5) 0.6023(5) 0.3008(3) 0.0905(19) Uani 1 1 d . . .
H13A H -0.0987 0.6459 0.3381 0.109 Uiso 1 1 calc R . .
C14 C -0.1785(6) 0.5688(8) 0.2459(5) 0.126(3) Uani 1 1 d . . .
H14A H -0.2304 0.5908 0.2474 0.151 Uiso 1 1 calc R . .
C11 C -0.0336(5) 0.5014(5) 0.2388(4) 0.0943(19) Uani 1 1 d . . .
H11A H 0.0151 0.4755 0.2358 0.113 Uiso 1 1 calc R . .
C15 C -0.1805(8) 0.5076(8) 0.1927(6) 0.137(4) Uani 1 1 d . . .
H15A H -0.2340 0.4874 0.1580 0.165 Uiso 1 1 calc R . .
O4 O 0.4441(13) 0.6312(12) 0.1160(5) 0.335(7) Uani 1 1 d . . .
O5 O 0.4187(13) 0.4357(14) -0.0547(6) 0.562(18) Uani 1 1 d . . .

loop_
_atom_site_aniso_label
_atom_site_aniso_U_11
_atom_site_aniso_U_22
_atom_site_aniso_U_33
_atom_site_aniso_U_23
_atom_site_aniso_U_13
_atom_site_aniso_U_12
Fe 0.0576(5) 0.0576(5) 0.0530(7) 0.000 0.000 0.0288(3)
N1 0.051(2) 0.055(2) 0.058(2) 0.0039(18) -0.0008(18) 0.0283(19)
N3 0.061(2) 0.070(3) 0.053(2) 0.003(2) 0.001(2) 0.031(2)
C1 0.053(3) 0.051(3) 0.065(3) 0.003(2) 0.005(2) 0.029(2)
N2 0.081(3) 0.066(3) 0.066(3) -0.004(2) 0.014(2) 0.036(2)
C2 0.049(3) 0.058(3) 0.071(3) -0.002(3) -0.002(2) 0.032(2)
C5 0.048(3) 0.055(3) 0.065(3) 0.009(2) -0.002(2) 0.025(2)
C4 0.057(3) 0.052(3) 0.079(4) 0.011(3) 0.008(3) 0.026(2)
C3 0.056(3) 0.049(3) 0.086(4) -0.007(3) -0.003(3) 0.026(2)
C6 0.054(3) 0.064(3) 0.057(3) 0.007(2) 0.001(2) 0.029(2)
C7 0.062(3) 0.063(3) 0.075(4) 0.004(3) -0.005(3) 0.020(3)
C10 0.086(4) 0.085(4) 0.060(3) -0.002(3) 0.007(3) 0.035(3)
C8 0.071(4) 0.083(4) 0.064(4) 0.010(3) 0.008(3) 0.015(3)
C9 0.083(4) 0.115(5) 0.063(4) 0.009(4) 0.024(3) 0.035(4)
N4 0.165(6) 0.134(5) 0.096(4) -0.005(4) 0.074(5) 0.022(4)
S 0.0686(9) 0.0686(9) 0.0574(14) 0.000 0.000 0.0343(5)
O2 0.124(4) 0.124(4) 0.075(5) 0.000 0.000 0.0622(19)
O3 0.092(3) 0.126(4) 0.136(4) 0.014(3) 0.025(3) 0.072(3)
N8 0.049(2) 0.049(2) 0.058(4) 0.000 0.000 0.0244(11)
O1 0.0464(19) 0.077(2) 0.098(3) -0.019(2) -0.0055(19) 0.0277(18)
N7 0.056(2) 0.092(3) 0.073(3) -0.007(2) -0.004(2) 0.044(2)
C16 0.050(3) 0.049(3) 0.080(4) -0.004(2) -0.005(3) 0.019(2)
C18 0.057(3) 0.064(3) 0.064(3) 0.003(2) 0.010(2) 0.028(2)
N6 0.056(2) 0.074(3) 0.073(3) -0.007(2) -0.004(2) 0.030(2)
C17 0.056(3) 0.091(4) 0.070(4) -0.006(3) 0.000(3) 0.041(3)
N5 0.120(5) 0.102(5) 0.114(5) -0.019(4) -0.045(5) 0.020(4)
C12 0.061(3) 0.055(3) 0.077(4) 0.010(3) -0.006(3) 0.014(3)
C13 0.067(4) 0.101(5) 0.095(5) 0.016(4) -0.005(3) 0.036(4)
C14 0.068(4) 0.155(8) 0.144(7) 0.049(6) -0.004(5) 0.048(5)
C11 0.090(4) 0.071(4) 0.099(5) -0.013(4) -0.027(4) 0.023(3)
C15 0.111(7) 0.132(8) 0.118(7) 0.001(6) -0.040(6) 0.023(6)
O4 0.49(2) 0.431(18) 0.177(8) -0.045(11) 0.023(11) 0.297(17)
O5 0.437(19) 0.51(2) 0.203(10) -0.092(12) 0.214(12) -0.166(17)

loop_
_atom_type_symbol
_atom_type_description
_atom_type_scat_dispersion_real
_atom_type_scat_dispersion_imag
_atom_type_scat_source
C C 0.0033 0.0016 'International Tables Vol C Tables 4.2.6.8 and 6.1.1.4'
H H 0.0000 0.0000 'International Tables Vol C Tables 4.2.6.8 and 6.1.1.4'
N N 0.0061 0.0033 'International Tables Vol C Tables 4.2.6.8 and 6.1.1.4'
O O 0.0106 0.0060 'International Tables Vol C Tables 4.2.6.8 and 6.1.1.4'
S S 0.1246 0.1234 'International Tables Vol C Tables 4.2.6.8 and 6.1.1.4'
Fe Fe 0.3463 0.8444 'International Tables Vol C Tables 4.2.6.8 and 6.1.1.4'

loop_
_geom_angle_atom_site_label_1
_geom_angle_atom_site_label_2
_geom_angle_atom_site_label_3
_geom_angle
_geom_angle_site_symmetry_1
_geom_angle_site_symmetry_3
_geom_angle_publ_flag
N1 Fe N1 93.08(15) . 2 ?
N1 Fe N1 93.08(15) . 3 ?
N1 Fe N1 93.08(15) 2 3 ?
N1 Fe N3 91.99(15) . 2 ?
N1 Fe N3 80.83(16) 2 2 ?
N1 Fe N3 172.28(16) 3 2 ?
N1 Fe N3 172.28(16) . 3 ?
N1 Fe N3 91.99(15) 2 3 ?
N1 Fe N3 80.83(16) 3 3 ?
N3 Fe N3 94.56(16) 2 3 ?
N1 Fe N3 80.83(16) . . ?
N1 Fe N3 172.28(16) 2 . ?
N1 Fe N3 91.99(15) 3 . ?
N3 Fe N3 94.56(16) 2 . ?
N3 Fe N3 94.56(16) 3 . ?
C5 N1 C1 117.6(4) . . ?
C5 N1 Fe 115.4(3) . . ?
C1 N1 Fe 126.2(3) . . ?
C6 N3 C10 118.7(5) . . ?
C6 N3 Fe 115.2(3) . . ?
C10 N3 Fe 126.1(4) . . ?
N1 C1 C2 124.0(4) . . ?
N1 C1 H1A 118.0 . . ?
C2 C1 H1A 118.0 . . ?
C2 N2 H2A 120.0 . . ?
C2 N2 H2B 120.0 . . ?
H2A N2 H2B 120.0 . . ?
N2 C2 C1 119.7(4) . . ?
N2 C2 C3 123.2(5) . . ?
C1 C2 C3 116.9(5) . . ?
N1 C5 C4 121.2(4) . . ?
N1 C5 C6 113.9(4) . . ?
C4 C5 C6 124.8(4) . . ?
C3 C4 C5 120.3(5) . . ?
C3 C4 H4A 119.9 . . ?
C5 C4 H4A 119.9 . . ?
C4 C3 C2 119.8(5) . . ?
C4 C3 H3A 120.1 . . ?
C2 C3 H3A 120.1 . . ?
N3 C6 C7 121.0(5) . . ?
N3 C6 C5 114.5(4) . . ?
C7 C6 C5 124.5(5) . . ?
C8 C7 C6 121.0(5) . . ?
C8 C7 H7A 119.5 . . ?
C6 C7 H7A 119.5 . . ?
N3 C10 C9 122.1(6) . . ?
N3 C10 H10A 118.9 . . ?
C9 C10 H10A 118.9 . . ?
C7 C8 C9 119.6(5) . . ?
C7 C8 H8A 120.2 . . ?
C9 C8 H8A 120.2 . . ?
C8 C9 N4 124.7(6) . . ?
C8 C9 C10 117.6(6) . . ?
N4 C9 C10 117.7(7) . . ?
C9 N4 H4B 120.0 . . ?
C9 N4 H4C 120.0 . . ?
H4B N4 H4C 120.0 . . ?
O3 S O3 110.5(2) 2_665 3_565 ?
O3 S O3 110.5(2) 2_665 . ?
O3 S O3 110.5(2) 3_565 . ?
O3 S O2 108.4(2) 2_665 . ?
O3 S O2 108.4(2) 3_565 . ?
O3 S O2 108.4(2) . . ?
C18 N8 C18 110.4(3) . 3_565 ?
C18 N8 C18 110.4(3) . 2_665 ?
C18 N8 C18 110.4(3) 3_565 2_665 ?
C16 N7 C17 121.4(4) . . ?
C16 N7 H7B 119.3 . . ?
C17 N7 H7B 119.3 . . ?
O1 C16 N7 121.4(5) . . ?
O1 C16 N6 122.7(5) . . ?
N7 C16 N6 115.9(5) . . ?
N8 C18 C17 113.7(4) . . ?
N8 C18 H18A 108.8 . . ?
C17 C18 H18A 108.8 . . ?
N8 C18 H18B 108.8 . . ?
C17 C18 H18B 108.8 . . ?
H18A C18 H18B 107.7 . . ?
C16 N6 C12 126.0(4) . . ?
C16 N6 H6A 117.0 . . ?
C12 N6 H6A 117.0 . . ?
N7 C17 C18 111.5(4) . . ?
N7 C17 H17A 109.3 . . ?
C18 C17 H17A 109.3 . . ?
N7 C17 H17B 109.3 . . ?
C18 C17 H17B 109.3 . . ?
H17A C17 H17B 108.0 . . ?
C15 N5 C11 118.6(8) . . ?
C13 C12 N6 125.8(6) . . ?
C13 C12 C11 118.1(6) . . ?
N6 C12 C11 116.1(5) . . ?
C12 C13 C14 116.6(7) . . ?
C12 C13 H13A 121.7 . . ?
C14 C13 H13A 121.7 . . ?
C15 C14 C13 122.1(9) . . ?
C15 C14 H14A 118.9 . . ?
C13 C14 H14A 118.9 . . ?
N5 C11 C12 122.4(7) . . ?
N5 C11 H11A 118.8 . . ?
C12 C11 H11A 118.8 . . ?
N5 C15 C14 122.2(9) . . ?
N5 C15 H15A 118.9 . . ?
C14 C15 H15A 118.9 . . ?

loop_
_geom_bond_atom_site_label_1
_geom_bond_atom_site_label_2
_geom_bond_distance
_geom_bond_site_symmetry_2
_geom_bond_publ_flag
Fe N1 1.969(4) . ?
Fe N1 1.969(4) 2 ?
Fe N1 1.969(4) 3 ?
Fe N3 1.985(4) 2 ?
Fe N3 1.985(4) 3 ?
Fe N3 1.985(4) . ?
N1 C5 1.356(6) . ?
N1 C1 1.357(6) . ?
N3 C6 1.340(6) . ?
N3 C10 1.343(6) . ?
C1 C2 1.385(6) . ?
C1 H1A 0.9300 . ?
N2 C2 1.369(6) . ?
N2 H2A 0.8600 . ?
N2 H2B 0.8600 . ?
C2 C3 1.402(7) . ?
C5 C4 1.396(7) . ?
C5 C6 1.457(7) . ?
C4 C3 1.359(7) . ?
C4 H4A 0.9300 . ?
C3 H3A 0.9300 . ?
C6 C7 1.384(7) . ?
C7 C8 1.345(8) . ?
C7 H7A 0.9300 . ?
C10 C9 1.412(8) . ?
C10 H10A 0.9300 . ?
C8 C9 1.379(9) . ?
C8 H8A 0.9300 . ?
C9 N4 1.392(8) . ?
N4 H4B 0.8600 . ?
N4 H4C 0.8600 . ?
S O3 1.432(4) 2_665 ?
S O3 1.432(4) 3_565 ?
S O3 1.432(4) . ?
S O2 1.468(7) . ?
N8 C18 1.454(5) . ?
N8 C18 1.454(5) 3_565 ?
N8 C18 1.454(5) 2_665 ?
O1 C16 1.243(6) . ?
N7 C16 1.333(6) . ?
N7 C17 1.468(6) . ?
N7 H7B 0.8600 . ?
C16 N6 1.353(6) . ?
C18 C17 1.498(7) . ?
C18 H18A 0.9700 . ?
C18 H18B 0.9700 . ?
N6 C12 1.388(6) . ?
N6 H6A 0.8600 . ?
C17 H17A 0.9700 . ?
C17 H17B 0.9700 . ?
N5 C15 1.313(12) . ?
N5 C11 1.354(8) . ?
C12 C13 1.370(8) . ?
C12 C11 1.393(8) . ?
C13 C14 1.415(10) . ?
C13 H13A 0.9300 . ?
C14 C15 1.314(12) . ?
C14 H14A 0.9300 . ?
C11 H11A 0.9300 . ?
C15 H15A 0.9300 . ?

loop_
_geom_hbond_atom_site_label_D
_geom_hbond_atom_site_label_H
_geom_hbond_atom_site_label_A
_geom_hbond_distance_DH
_geom_hbond_distance_HA
_geom_hbond_distance_DA
_geom_hbond_angle_DHA
_geom_hbond_site_symmetry_A
N6 H6A O3 0.86 2.10 2.932(6) 162.2 3_565
N7 H7B O2 0.86 2.12 2.938(6) 158.4 .
N2 H2B O1 0.86 1.96 2.818(5) 174.2 4_566

loop_
_geom_torsion_atom_site_label_1
_geom_torsion_atom_site_label_2
_geom_torsion_atom_site_label_3
_geom_torsion_atom_site_label_4
_geom_torsion
_geom_torsion_site_symmetry_1
_geom_torsion_site_symmetry_2
_geom_torsion_site_symmetry_3
_geom_torsion_site_symmetry_4
_geom_torsion_publ_flag
N1 Fe N1 C5 -175.8(3) 2 . . . ?
N1 Fe N1 C5 91.0(4) 3 . . . ?
N3 Fe N1 C5 -94.9(3) 2 . . . ?
N3 Fe N1 C5 53.2(13) 3 . . . ?
N3 Fe N1 C5 -0.6(3) . . . . ?
N1 Fe N1 C1 15.0(4) 2 . . . ?
N1 Fe N1 C1 -78.3(3) 3 . . . ?
N3 Fe N1 C1 95.9(4) 2 . . . ?
N3 Fe N1 C1 -116.0(12) 3 . . . ?
N3 Fe N1 C1 -169.8(4) . . . . ?
N1 Fe N3 C6 -2.7(3) . . . . ?
N1 Fe N3 C6 35.6(14) 2 . . . ?
N1 Fe N3 C6 -95.5(3) 3 . . . ?
N3 Fe N3 C6 88.6(4) 2 . . . ?
N3 Fe N3 C6 -176.4(3) 3 . . . ?
N1 Fe N3 C10 178.7(4) . . . . ?
N1 Fe N3 C10 -143.0(11) 2 . . . ?
N1 Fe N3 C10 85.9(4) 3 . . . ?
N3 Fe N3 C10 -90.0(4) 2 . . . ?
N3 Fe N3 C10 4.9(4) 3 . . . ?
C5 N1 C1 C2 -3.7(7) . . . . ?
Fe N1 C1 C2 165.3(3) . . . . ?
N1 C1 C2 N2 -169.5(4) . . . . ?
N1 C1 C2 C3 6.5(7) . . . . ?
C1 N1 C5 C4 -1.8(6) . . . . ?
Fe N1 C5 C4 -172.0(3) . . . . ?
C1 N1 C5 C6 173.6(4) . . . . ?
Fe N1 C5 C6 3.4(5) . . . . ?
N1 C5 C4 C3 4.2(7) . . . . ?
C6 C5 C4 C3 -170.6(4) . . . . ?
C5 C4 C3 C2 -1.3(7) . . . . ?
N2 C2 C3 C4 172.0(4) . . . . ?
C1 C2 C3 C4 -3.8(7) . . . . ?
C10 N3 C6 C7 2.1(7) . . . . ?
Fe N3 C6 C7 -176.7(4) . . . . ?
C10 N3 C6 C5 -176.0(4) . . . . ?
Fe N3 C6 C5 5.2(5) . . . . ?
N1 C5 C6 N3 -5.6(6) . . . . ?
C4 C5 C6 N3 169.6(4) . . . . ?
N1 C5 C6 C7 176.3(4) . . . . ?
C4 C5 C6 C7 -8.5(8) . . . . ?
N3 C6 C7 C8 -1.1(8) . . . . ?
C5 C6 C7 C8 176.8(5) . . . . ?
C6 N3 C10 C9 -1.0(8) . . . . ?
Fe N3 C10 C9 177.6(4) . . . . ?
C6 C7 C8 C9 -1.0(9) . . . . ?
C7 C8 C9 N4 -179.6(7) . . . . ?
C7 C8 C9 C10 2.0(9) . . . . ?
N3 C10 C9 C8 -1.0(9) . . . . ?
N3 C10 C9 N4 -179.6(6) . . . . ?
C17 N7 C16 O1 0.0(7) . . . . ?
C17 N7 C16 N6 -177.8(4) . . . . ?
C18 N8 C18 C17 74.0(7) 3_565 . . . ?
C18 N8 C18 C17 -163.6(4) 2_665 . . . ?
O1 C16 N6 C12 -0.2(8) . . . . ?
N7 C16 N6 C12 177.6(4) . . . . ?
C16 N7 C17 C18 150.3(5) . . . . ?
N8 C18 C17 N7 62.9(6) . . . . ?
C16 N6 C12 C13 22.3(8) . . . . ?
C16 N6 C12 C11 -157.3(5) . . . . ?
N6 C12 C13 C14 -180.0(5) . . . . ?
C11 C12 C13 C14 -0.4(8) . . . . ?
C12 C13 C14 C15 -0.3(11) . . . . ?
C15 N5 C11 C12 -2.3(11) . . . . ?
C13 C12 C11 N5 1.7(9) . . . . ?
N6 C12 C11 N5 -178.6(6) . . . . ?
C11 N5 C15 C14 1.6(14) . . . . ?
C13 C14 C15 N5 -0.3(15) . . . . ?
